data_7044491
loop_
_publ_author_name
'Xu, Xiu ling'
'Hu, Fan'
'Shuai, Qi'

_publ_section_title
;
 Facile synthesis of highly biocompatible folic acid-functionalized SiO2
 encapsulated rare-earth metal complexes nanoparticles and its application
 on targeted metal-based complex delivery
;
_journal_name_full 'Dalton Trans.'
_journal_paper_doi 10.1039/C7DT03000B
_journal_year 2017
_chemical_formula_sum 'C24 H26 Cl3 O13 Pr'
_chemical_formula_weight 769.71
_chemical_name_systematic
;
 ?
;
_space_group_IT_number 14
_symmetry_cell_setting monoclinic
_symmetry_space_group_name_Hall '-P 2ybc'
_symmetry_space_group_name_H-M 'P 1 21/c 1'
_atom_sites_solution_hydrogens geom
_atom_sites_solution_primary direct
_atom_sites_solution_secondary difmap
_audit_creation_method SHELXL-97
_audit_update_record
;
2017-07-11 deposited with the CCDC.
2017-10-18 downloaded from the CCDC.
;
_cell_angle_alpha 90.00
_cell_angle_beta 108.1740(10)
_cell_angle_gamma 90.00
_cell_formula_units_Z 4
_cell_length_a 9.9898(8)
_cell_length_b 36.886(3)
_cell_length_c 8.4551(7)
_cell_measurement_reflns_used 9933
_cell_measurement_temperature 298(2)
_cell_measurement_theta_max 28.32
_cell_measurement_theta_min 2.41
_cell_volume 2960.1(4)
_computing_cell_refinement 'Bruker SMART'
_computing_data_collection 'Bruker SMART'
_computing_data_reduction 'Bruker SAINT'
_computing_molecular_graphics 'Bruker SHELXTL'
_computing_publication_material 'Bruker SHELXTL'
_computing_structure_refinement 'Bruker SHELXTL'
_computing_structure_solution 'Bruker SHELXTL'
_diffrn_ambient_temperature 298(2)
_diffrn_measured_fraction_theta_full 0.995
_diffrn_measured_fraction_theta_max 0.995
_diffrn_measurement_device_type 'CCD area detector'
_diffrn_measurement_method 'phi and omega scans'
_diffrn_radiation_monochromator graphite
_diffrn_radiation_source 'fine-focus sealed tube'
_diffrn_radiation_type MoK\a
_diffrn_radiation_wavelength 0.71073
_diffrn_reflns_av_R_equivalents 0.0272
_diffrn_reflns_av_sigmaI/netI 0.0307
_diffrn_reflns_limit_h_max 11
_diffrn_reflns_limit_h_min -13
_diffrn_reflns_limit_k_max 48
_diffrn_reflns_limit_k_min -49
_diffrn_reflns_limit_l_max 11
_diffrn_reflns_limit_l_min -11
_diffrn_reflns_number 20922
_diffrn_reflns_theta_full 28.36
_diffrn_reflns_theta_max 28.36
_diffrn_reflns_theta_min 1.10
_exptl_absorpt_coefficient_mu 1.979
_exptl_absorpt_correction_T_max 0.6072
_exptl_absorpt_correction_T_min 0.5881
_exptl_absorpt_correction_type multi-scan
_exptl_absorpt_process_details sadabs
_exptl_crystal_density_diffrn 1.727
_exptl_crystal_density_method 'not measured'
_exptl_crystal_F_000 1536
_exptl_crystal_size_max 0.30
_exptl_crystal_size_mid 0.30
_exptl_crystal_size_min 0.28
_refine_diff_density_max 1.300
_refine_diff_density_min -2.891
_refine_diff_density_rms 0.166
_refine_ls_extinction_method none
_refine_ls_goodness_of_fit_ref 1.145
_refine_ls_hydrogen_treatment mixed
_refine_ls_matrix_type full
_refine_ls_number_parameters 370
_refine_ls_number_reflns 7365
_refine_ls_number_restraints 0
_refine_ls_restrained_S_all 1.145
_refine_ls_R_factor_all 0.0408
_refine_ls_R_factor_gt 0.0348
_refine_ls_shift/su_max 0.001
_refine_ls_shift/su_mean 0.000
_refine_ls_structure_factor_coef Fsqd
_refine_ls_weighting_details 'calc w=1/[\s^2^(Fo^2^)+(0.0580P)^2^+3.8346P] where P=(Fo^2^+2Fc^2^)/3'
_refine_ls_weighting_scheme calc
_refine_ls_wR_factor_gt 0.1041
_refine_ls_wR_factor_ref 0.1121
_reflns_number_gt 6541
_reflns_number_total 7365
_reflns_threshold_expression >2sigma(I)
_cod_data_source_file c7dt03000b2.cif
_cod_data_source_block ccccccl54
_cod_depositor_comments
;
The following automatic conversions were performed:

'_symmetry_cell_setting' value 'Monoclinic' changed to 'monoclinic'
according to
/home/data/users/saulius/crontab/automatic-downloads/rss-feeds/RSC/lib/dictionaries/cif_core.dic
dictionary named 'cif_core.dic' version 2.4.2 from 2011-04-26.

Automatic conversion script
Id: cif_fix_values 4973 2017-02-22 13:04:09Z antanas 
;
_cod_original_sg_symbol_H-M 'P2(1)/c   '
_cod_database_code 7044491

loop_
_symmetry_equiv_pos_as_xyz
'x, y, z'
'-x, y+1/2, -z+1/2'
'-x, -y, -z'
'x, -y-1/2, z-1/2'

loop_
_atom_site_label
_atom_site_type_symbol
_atom_site_fract_x
_atom_site_fract_y
_atom_site_fract_z
_atom_site_U_iso_or_equiv
_atom_site_adp_type
_atom_site_occupancy
_atom_site_symmetry_multiplicity
_atom_site_calc_flag
_atom_site_refinement_flags
C1 C 0.7690(4) 0.18141(9) 0.6810(4) 0.0259(7) Uani 1 1 d .
C2 C 0.7675(5) 0.14800(10) 0.7834(5) 0.0387(9) Uani 1 1 d .
H2A H 0.8556 0.1467 0.8737 0.046 Uiso 1 1 calc R
H2B H 0.6919 0.1502 0.8322 0.046 Uiso 1 1 calc R
C3 C 0.8672(4) 0.09864(10) 0.6759(5) 0.0342(8) Uani 1 1 d .
C4 C 0.8525(5) 0.06185(11) 0.6388(7) 0.0490(11) Uani 1 1 d .
H4 H 0.7670 0.0502 0.6249 0.059 Uiso 1 1 calc R
C5 C 0.9656(6) 0.04296(13) 0.6229(7) 0.0539(12) Uani 1 1 d .
H5 H 0.9564 0.0184 0.5974 0.065 Uiso 1 1 calc R
C6 C 1.0919(5) 0.05978(12) 0.6440(6) 0.0458(10) Uani 1 1 d .
C7 C 1.1069(5) 0.09607(12) 0.6793(7) 0.0485(11) Uani 1 1 d .
H7 H 1.1928 0.1074 0.6928 0.058 Uiso 1 1 calc R
C8 C 0.9932(5) 0.11590(11) 0.6950(6) 0.0419(10) Uani 1 1 d .
H8 H 1.0024 0.1406 0.7181 0.050 Uiso 1 1 calc R
C9 C 0.9787(4) 0.20786(10) 0.3101(5) 0.0289(7) Uani 1 1 d .
C10 C 1.0779(6) 0.17634(13) 0.3635(5) 0.0506(12) Uani 1 1 d .
H10A H 1.1671 0.1848 0.4384 0.061 Uiso 1 1 calc R
H10B H 1.0388 0.1590 0.4234 0.061 Uiso 1 1 calc R
C11 C 1.1938(4) 0.12975(10) 0.2613(5) 0.0343(8) Uani 1 1 d .
C12 C 1.1617(5) 0.10178(13) 0.1469(6) 0.0491(11) Uani 1 1 d .
H12 H 1.0802 0.1027 0.0559 0.059 Uiso 1 1 calc R
C13 C 1.2511(6) 0.07250(14) 0.1685(7) 0.0592(13) Uani 1 1 d .
H13 H 1.2305 0.0535 0.0922 0.071 Uiso 1 1 calc R
C14 C 1.3709(5) 0.07153(12) 0.3038(7) 0.0476(11) Uani 1 1 d .
C15 C 1.4035(5) 0.09908(13) 0.4175(6) 0.0495(11) Uani 1 1 d .
H15 H 1.4849 0.0979 0.5085 0.059 Uiso 1 1 calc R
C16 C 1.3139(5) 0.12890(12) 0.3959(6) 0.0429(10) Uani 1 1 d .
H16 H 1.3352 0.1480 0.4716 0.051 Uiso 1 1 calc R
C17 C 0.5884(4) 0.19596(9) 0.1048(4) 0.0247(7) Uani 1 1 d .
C18 C 0.5046(4) 0.16817(9) 0.1662(5) 0.0324(8) Uani 1 1 d .
H18A H 0.5597 0.1600 0.2764 0.039 Uiso 1 1 calc R
H18B H 0.4194 0.1794 0.1749 0.039 Uiso 1 1 calc R
C19 C 0.5729(4) 0.11246(10) 0.0688(5) 0.0351(8) Uani 1 1 d .
C20 C 0.5361(5) 0.08480(13) -0.0481(7) 0.0526(12) Uani 1 1 d .
H20 H 0.4466 0.0843 -0.1259 0.063 Uiso 1 1 calc R
C21 C 0.6312(7) 0.05830(14) -0.0490(8) 0.0664(16) Uani 1 1 d .
H21 H 0.6074 0.0400 -0.1288 0.080 Uiso 1 1 calc R
C22 C 0.7629(6) 0.05872(14) 0.0690(8) 0.0575(13) Uani 1 1 d .
C23 C 0.7989(6) 0.08573(15) 0.1847(7) 0.0582(13) Uani 1 1 d .
H23 H 0.8877 0.0857 0.2639 0.070 Uiso 1 1 calc R
C24 C 0.7044(5) 0.11312(13) 0.1852(7) 0.0491(11) Uani 1 1 d .
H24 H 0.7295 0.1317 0.2632 0.059 Uiso 1 1 calc R
Cl1 Cl 1.23657(16) 0.03494(4) 0.6297(3) 0.0770(5) Uani 1 1 d .
Cl2 Cl 1.48226(19) 0.03416(4) 0.3312(3) 0.0862(5) Uani 1 1 d .
Cl3 Cl 0.8831(2) 0.02513(5) 0.0654(3) 0.0973(6) Uani 1 1 d .
O1 O 0.7847(3) 0.21226(6) 0.7567(3) 0.0291(5) Uani 1 1 d .
O2 O 0.7529(3) 0.17964(7) 0.5307(3) 0.0375(6) Uani 1 1 d .
O3 O 0.7492(3) 0.11538(7) 0.6910(4) 0.0425(7) Uani 1 1 d .
O4 O 0.9550(3) 0.22527(8) 0.4263(3) 0.0375(6) Uani 1 1 d .
O5 O 0.9281(3) 0.21498(8) 0.1583(3) 0.0383(6) Uani 1 1 d .
O6 O 1.1012(3) 0.15907(8) 0.2258(4) 0.0438(7) Uani 1 1 d .
O7 O 0.6470(3) 0.22172(6) 0.2035(3) 0.0254(5) Uani 1 1 d .
O8 O 0.5949(3) 0.19478(7) -0.0396(3) 0.0323(6) Uani 1 1 d .
O9 O 0.4681(3) 0.13783(7) 0.0580(4) 0.0354(6) Uani 1 1 d .
O1W O 0.4925(3) 0.22811(8) 0.4424(3) 0.0362(6) Uani 1 1 d .
H1WA H 0.4377 0.2321 0.3391 0.043 Uiso 1 1 d R
H1WB H 0.4467 0.2344 0.4998 0.043 Uiso 1 1 d R
O2W O 0.3245(4) 0.25257(9) 0.1380(5) 0.0537(9) Uani 1 1 d .
H2WA H 0.2580 0.2424 0.0861 0.064 Uiso 1 1 d R
H2WB H 0.2904 0.2731 0.1571 0.064 Uiso 1 1 d R
O3W O 0.2820(4) 0.31844(10) 0.2578(4) 0.0536(8) Uani 1 1 d .
H3WA H 0.3762 0.3252 0.3355 0.064 Uiso 1 1 d R
H3WB H 0.2080 0.3153 0.3158 0.064 Uiso 1 1 d R
O4W O 0.1142(4) 0.29724(10) 0.4516(4) 0.0545(9) Uani 1 1 d .
H4WA H 0.1169 0.3076 0.5437 0.065 Uiso 1 1 d R
H4WB H 0.0551 0.2801 0.4233 0.065 Uiso 1 1 d R
Pr1 Pr 0.742547(19) 0.247688(4) 0.48038(2) 0.02006(7) Uani 1 1 d .

loop_
_atom_site_aniso_label
_atom_site_aniso_U_11
_atom_site_aniso_U_22
_atom_site_aniso_U_33
_atom_site_aniso_U_23
_atom_site_aniso_U_13
_atom_site_aniso_U_12
C1 0.0316(17) 0.0207(15) 0.0264(17) 0.0017(12) 0.0102(14) 0.0065(13)
C2 0.062(3) 0.0216(17) 0.040(2) 0.0054(15) 0.028(2) 0.0054(16)
C3 0.044(2) 0.0257(17) 0.033(2) 0.0016(14) 0.0131(17) 0.0026(15)
C4 0.049(3) 0.028(2) 0.070(3) -0.010(2) 0.018(2) -0.0036(18)
C5 0.057(3) 0.031(2) 0.073(4) -0.014(2) 0.021(3) 0.003(2)
C6 0.048(2) 0.035(2) 0.057(3) -0.0061(19) 0.020(2) 0.0056(18)
C7 0.047(3) 0.037(2) 0.063(3) -0.001(2) 0.019(2) -0.0020(19)
C8 0.051(2) 0.0226(17) 0.050(3) -0.0003(16) 0.014(2) -0.0009(16)
C9 0.0268(17) 0.0313(17) 0.0289(18) 0.0028(13) 0.0093(14) 0.0055(14)
C10 0.069(3) 0.056(3) 0.024(2) 0.0035(18) 0.011(2) 0.033(2)
C11 0.039(2) 0.0329(19) 0.034(2) 0.0066(15) 0.0161(16) 0.0130(16)
C12 0.050(3) 0.045(2) 0.046(3) -0.005(2) 0.006(2) 0.013(2)
C13 0.065(3) 0.041(3) 0.067(4) -0.012(2) 0.014(3) 0.010(2)
C14 0.048(3) 0.035(2) 0.063(3) 0.011(2) 0.021(2) 0.0157(19)
C15 0.039(2) 0.056(3) 0.050(3) 0.008(2) 0.009(2) 0.016(2)
C16 0.043(2) 0.042(2) 0.042(2) -0.0001(18) 0.0108(19) 0.0100(18)
C17 0.0313(17) 0.0183(14) 0.0249(17) -0.0006(12) 0.0092(13) -0.0005(12)
C18 0.041(2) 0.0234(16) 0.037(2) -0.0050(14) 0.0185(17) -0.0097(14)
C19 0.045(2) 0.0242(17) 0.039(2) 0.0003(14) 0.0166(17) -0.0061(15)
C20 0.050(3) 0.040(2) 0.065(3) -0.019(2) 0.014(2) -0.005(2)
C21 0.075(4) 0.044(3) 0.086(4) -0.020(3) 0.034(3) 0.001(3)
C22 0.066(3) 0.042(3) 0.075(4) 0.009(2) 0.036(3) 0.013(2)
C23 0.056(3) 0.056(3) 0.060(3) 0.009(2) 0.015(3) 0.011(2)
C24 0.053(3) 0.041(2) 0.047(3) -0.003(2) 0.005(2) 0.000(2)
Cl1 0.0592(8) 0.0550(8) 0.1255(15) -0.0197(8) 0.0414(9) 0.0082(6)
Cl2 0.0843(11) 0.0511(8) 0.1176(14) 0.0075(8) 0.0231(10) 0.0392(8)
Cl3 0.1027(14) 0.0613(9) 0.1447(19) 0.0120(10) 0.0629(13) 0.0390(9)
O1 0.0457(15) 0.0199(11) 0.0236(12) 0.0003(9) 0.0137(11) 0.0028(10)
O2 0.0610(19) 0.0276(13) 0.0217(13) -0.0001(10) 0.0096(12) 0.0062(12)
O3 0.0505(18) 0.0204(12) 0.063(2) -0.0021(13) 0.0263(16) 0.0024(12)
O4 0.0355(15) 0.0448(16) 0.0324(15) -0.0053(12) 0.0109(12) 0.0105(12)
O5 0.0412(15) 0.0478(16) 0.0281(14) 0.0120(12) 0.0139(12) 0.0197(13)
O6 0.0561(18) 0.0460(17) 0.0287(15) 0.0044(12) 0.0122(13) 0.0279(14)
O7 0.0337(13) 0.0239(11) 0.0184(11) -0.0035(9) 0.0080(10) -0.0061(9)
O8 0.0475(16) 0.0299(13) 0.0227(13) -0.0073(10) 0.0155(11) -0.0077(11)
O9 0.0379(15) 0.0235(12) 0.0425(16) -0.0070(11) 0.0094(12) -0.0077(11)
O1W 0.0349(14) 0.0430(16) 0.0336(15) -0.0081(12) 0.0149(12) -0.0034(12)
O2W 0.042(2) 0.072(3) 0.049(2) 0.0057(15) 0.0168(17) 0.0081(15)
O3W 0.0459(17) 0.069(2) 0.0402(18) 0.0025(15) 0.0054(14) -0.0032(16)
O4W 0.0498(19) 0.068(2) 0.054(2) -0.0164(17) 0.0284(16) -0.0156(17)
Pr1 0.02693(12) 0.02136(10) 0.01207(10) -0.00059(5) 0.00637(7) 0.00071(6)

loop_
_atom_type_symbol
_atom_type_description
_atom_type_scat_dispersion_real
_atom_type_scat_dispersion_imag
_atom_type_scat_source
C C 0.0033 0.0016 'International Tables Vol C Tables 4.2.6.8 and 6.1.1.4'
Cl Cl 0.1484 0.1585 'International Tables Vol C Tables 4.2.6.8 and 6.1.1.4'
O O 0.0106 0.0060 'International Tables Vol C Tables 4.2.6.8 and 6.1.1.4'
Pr Pr -0.2180 2.8214 'International Tables Vol C Tables 4.2.6.8 and 6.1.1.4'
H H 0.0000 0.0000 'International Tables Vol C Tables 4.2.6.8 and 6.1.1.4'

loop_
_geom_angle_atom_site_label_1
_geom_angle_atom_site_label_2
_geom_angle_atom_site_label_3
_geom_angle
_geom_angle_site_symmetry_1
_geom_angle_site_symmetry_3
O2 C1 O1 121.0(3) . .
O2 C1 C2 121.8(3) . .
O1 C1 C2 117.2(3) . .
O3 C2 C1 113.6(3) . .
O3 C2 H2A 108.8 . .
C1 C2 H2A 108.8 . .
O3 C2 H2B 108.8 . .
C1 C2 H2B 108.8 . .
H2A C2 H2B 107.7 . .
O3 C3 C8 124.3(3) . .
O3 C3 C4 115.3(4) . .
C8 C3 C4 120.5(4) . .
C5 C4 C3 119.1(4) . .
C5 C4 H4 120.4 . .
C3 C4 H4 120.4 . .
C6 C5 C4 120.8(4) . .
C6 C5 H5 119.6 . .
C4 C5 H5 119.6 . .
C5 C6 C7 120.4(4) . .
C5 C6 Cl1 120.2(3) . .
C7 C6 Cl1 119.4(4) . .
C6 C7 C8 119.8(4) . .
C6 C7 H7 120.1 . .
C8 C7 H7 120.1 . .
C3 C8 C7 119.3(4) . .
C3 C8 H8 120.3 . .
C7 C8 H8 120.3 . .
O5 C9 O4 125.5(3) . .
O5 C9 C10 119.2(3) . .
O4 C9 C10 115.3(3) . .
O6 C10 C9 111.4(3) . .
O6 C10 H10A 109.3 . .
C9 C10 H10A 109.3 . .
O6 C10 H10B 109.3 . .
C9 C10 H10B 109.3 . .
H10A C10 H10B 108.0 . .
C16 C11 C12 121.0(4) . .
C16 C11 O6 123.1(4) . .
C12 C11 O6 115.8(4) . .
C13 C12 C11 119.6(5) . .
C13 C12 H12 120.2 . .
C11 C12 H12 120.2 . .
C14 C13 C12 119.4(5) . .
C14 C13 H13 120.3 . .
C12 C13 H13 120.3 . .
C15 C14 C13 121.4(4) . .
C15 C14 Cl2 119.5(4) . .
C13 C14 Cl2 119.1(4) . .
C14 C15 C16 119.5(4) . .
C14 C15 H15 120.2 . .
C16 C15 H15 120.2 . .
C11 C16 C15 119.1(4) . .
C11 C16 H16 120.5 . .
C15 C16 H16 120.5 . .
O8 C17 O7 120.9(3) . .
O8 C17 C18 121.1(3) . .
O7 C17 C18 117.9(3) . .
O8 C17 Pr1 59.00(17) . 4_565
O7 C17 Pr1 61.90(17) . 4_565
C18 C17 Pr1 177.7(3) . 4_565
O9 C18 C17 111.8(3) . .
O9 C18 H18A 109.3 . .
C17 C18 H18A 109.3 . .
O9 C18 H18B 109.3 . .
C17 C18 H18B 109.3 . .
H18A C18 H18B 107.9 . .
C24 C19 O9 124.7(4) . .
C24 C19 C20 120.3(4) . .
O9 C19 C20 115.0(4) . .
C21 C20 C19 120.0(5) . .
C21 C20 H20 120.0 . .
C19 C20 H20 120.0 . .
C20 C21 C22 119.7(5) . .
C20 C21 H21 120.1 . .
C22 C21 H21 120.1 . .
C23 C22 C21 120.3(5) . .
C23 C22 Cl3 120.4(5) . .
C21 C22 Cl3 119.3(5) . .
C22 C23 C24 120.6(5) . .
C22 C23 H23 119.7 . .
C24 C23 H23 119.7 . .
C19 C24 C23 119.0(5) . .
C19 C24 H24 120.5 . .
C23 C24 H24 120.5 . .
C1 O1 Pr1 149.3(2) . 4_566
C1 O1 Pr1 92.13(19) . .
Pr1 O1 Pr1 111.10(9) 4_566 .
C1 O2 Pr1 96.1(2) . .
C3 O3 C2 117.8(3) . .
C9 O4 Pr1 134.7(2) . .
C9 O5 Pr1 138.0(2) . 4_565
C11 O6 C10 116.3(3) . .
C17 O7 Pr1 152.0(2) . .
C17 O7 Pr1 92.59(19) . 4_565
Pr1 O7 Pr1 113.67(9) . 4_565
C17 O8 Pr1 96.4(2) . 4_565
C19 O9 C18 117.0(3) . .
Pr1 O1W H1WA 111.1 . .
Pr1 O1W H1WB 124.9 . .
H1WA O1W H1WB 104.8 . .
H2WA O2W H2WB 102.3 . .
H3WA O3W H3WB 113.0 . .
H4WA O4W H4WB 114.1 . .
O5 Pr1 O7 144.80(8) 4_566 .
O5 Pr1 O4 76.58(10) 4_566 .
O7 Pr1 O4 77.89(9) . .
O5 Pr1 O1W 141.09(9) 4_566 .
O7 Pr1 O1W 71.87(8) . .
O4 Pr1 O1W 139.52(9) . .
O5 Pr1 O1 81.89(9) 4_566 4_565
O7 Pr1 O1 67.56(8) . 4_565
O4 Pr1 O1 72.68(9) . 4_565
O1W Pr1 O1 117.39(9) . 4_565
O5 Pr1 O2 118.32(10) 4_566 .
O7 Pr1 O2 75.85(8) . .
O4 Pr1 O2 72.88(10) . .
O1W Pr1 O2 74.07(9) . .
O1 Pr1 O2 133.80(8) 4_565 .
O5 Pr1 O8 83.30(10) 4_566 4_566
O7 Pr1 O8 102.57(8) . 4_566
O4 Pr1 O8 141.48(9) . 4_566
O1W Pr1 O8 72.64(9) . 4_566
O1 Pr1 O8 72.19(8) 4_565 4_566
O2 Pr1 O8 145.29(9) . 4_566
O5 Pr1 O1 81.32(9) 4_566 .
O7 Pr1 O1 124.98(8) . .
O4 Pr1 O1 95.23(9) . .
O1W Pr1 O1 81.18(9) . .
O1 Pr1 O1 161.23(12) 4_565 .
O2 Pr1 O1 50.60(8) . .
O8 Pr1 O1 113.93(8) 4_566 .
O5 Pr1 O7 71.82(9) 4_566 4_566
O7 Pr1 O7 137.78(11) . 4_566
O4 Pr1 O7 144.20(9) . 4_566
O1W Pr1 O7 69.28(8) . 4_566
O1 Pr1 O7 117.95(7) 4_565 4_566
O2 Pr1 O7 108.03(8) . 4_566
O8 Pr1 O7 50.12(7) 4_566 4_566
O1 Pr1 O7 64.02(7) . 4_566
O5 Pr1 C17 76.27(10) 4_566 4_566
O7 Pr1 C17 121.71(9) . 4_566
O4 Pr1 C17 151.40(10) . 4_566
O1W Pr1 C17 69.08(9) . 4_566
O1 Pr1 C17 94.69(9) 4_565 4_566
O2 Pr1 C17 129.09(9) . 4_566
O8 Pr1 C17 24.61(8) 4_566 4_566
O1 Pr1 C17 89.43(8) . 4_566
O7 Pr1 C17 25.51(8) 4_566 4_566

loop_
_geom_bond_atom_site_label_1
_geom_bond_atom_site_label_2
_geom_bond_distance
_geom_bond_site_symmetry_2
C1 O2 1.232(4) .
C1 O1 1.291(4) .
C1 C2 1.509(5) .
C2 O3 1.415(5) .
C2 H2A 0.9700 .
C2 H2B 0.9700 .
C3 O3 1.372(5) .
C3 C8 1.374(6) .
C3 C4 1.390(5) .
C4 C5 1.369(7) .
C4 H4 0.9300 .
C5 C6 1.366(7) .
C5 H5 0.9300 .
C6 C7 1.369(6) .
C6 Cl1 1.747(5) .
C7 C8 1.391(6) .
C7 H7 0.9300 .
C8 H8 0.9300 .
C9 O5 1.251(4) .
C9 O4 1.257(4) .
C9 C10 1.503(5) .
C10 O6 1.408(5) .
C10 H10A 0.9700 .
C10 H10B 0.9700 .
C11 C16 1.372(6) .
C11 C12 1.382(6) .
C11 O6 1.394(4) .
C12 C13 1.377(6) .
C12 H12 0.9300 .
C13 C14 1.374(7) .
C13 H13 0.9300 .
C14 C15 1.366(7) .
C14 Cl2 1.741(4) .
C15 C16 1.394(6) .
C15 H15 0.9300 .
C16 H16 0.9300 .
C17 O8 1.244(4) .
C17 O7 1.279(4) .
C17 C18 1.514(5) .
C17 Pr1 2.968(3) 4_565
C18 O9 1.419(4) .
C18 H18A 0.9700 .
C18 H18B 0.9700 .
C19 C24 1.374(6) .
C19 O9 1.385(5) .
C19 C20 1.388(6) .
C20 C21 1.364(7) .
C20 H20 0.9300 .
C21 C22 1.381(9) .
C21 H21 0.9300 .
C22 C23 1.364(8) .
C22 Cl3 1.732(5) .
C23 C24 1.384(7) .
C23 H23 0.9300 .
C24 H24 0.9300 .
O1 Pr1 2.537(2) 4_566
O1 Pr1 2.594(2) .
O2 Pr1 2.542(3) .
O4 Pr1 2.450(3) .
O5 Pr1 2.420(3) 4_565
O7 Pr1 2.432(2) .
O7 Pr1 2.621(2) 4_565
O8 Pr1 2.560(3) 4_565
O1W Pr1 2.523(3) .
O1W H1WA 0.8868 .
O1W H1WB 0.7979 .
O2W H2WA 0.7694 .
O2W H2WB 0.8659 .
O3W H3WA 0.9960 .
O3W H3WB 1.0141 .
O4W H4WA 0.8600 .
O4W H4WB 0.8479 .
Pr1 O5 2.420(3) 4_566
Pr1 O1 2.537(2) 4_565
Pr1 O8 2.560(3) 4_566
Pr1 O7 2.621(2) 4_566
Pr1 C17 2.968(3) 4_566

loop_
_geom_torsion_atom_site_label_1
_geom_torsion_atom_site_label_2
_geom_torsion_atom_site_label_3
_geom_torsion_atom_site_label_4
_geom_torsion
_geom_torsion_site_symmetry_1
_geom_torsion_site_symmetry_4
O2 C1 C2 O3 1.2(6) . .
O1 C1 C2 O3 179.8(3) . .
O3 C3 C4 C5 -179.5(5) . .
C8 C3 C4 C5 0.6(7) . .
C3 C4 C5 C6 0.4(8) . .
C4 C5 C6 C7 -0.9(9) . .
C4 C5 C6 Cl1 178.0(4) . .
C5 C6 C7 C8 0.5(8) . .
Cl1 C6 C7 C8 -178.4(4) . .
O3 C3 C8 C7 179.1(4) . .
C4 C3 C8 C7 -1.0(7) . .
C6 C7 C8 C3 0.5(7) . .
O5 C9 C10 O6 0.9(6) . .
O4 C9 C10 O6 -178.4(4) . .
C16 C11 C12 C13 0.4(7) . .
O6 C11 C12 C13 177.1(5) . .
C11 C12 C13 C14 0.1(8) . .
C12 C13 C14 C15 -0.1(9) . .
C12 C13 C14 Cl2 179.3(4) . .
C13 C14 C15 C16 -0.2(8) . .
Cl2 C14 C15 C16 -179.7(4) . .
C12 C11 C16 C15 -0.7(7) . .
O6 C11 C16 C15 -177.2(4) . .
C14 C15 C16 C11 0.6(7) . .
O8 C17 C18 O9 14.2(5) . .
O7 C17 C18 O9 -169.1(3) . .
Pr1 C17 C18 O9 106(6) 4_565 .
C24 C19 C20 C21 -0.7(8) . .
O9 C19 C20 C21 -180.0(5) . .
C19 C20 C21 C22 1.4(9) . .
C20 C21 C22 C23 -0.9(9) . .
C20 C21 C22 Cl3 -179.5(5) . .
C21 C22 C23 C24 -0.2(9) . .
Cl3 C22 C23 C24 178.3(4) . .
O9 C19 C24 C23 178.8(4) . .
C20 C19 C24 C23 -0.5(7) . .
C22 C23 C24 C19 0.9(8) . .
O2 C1 O1 Pr1 145.1(3) . 4_566
C2 C1 O1 Pr1 -33.4(6) . 4_566
O2 C1 O1 Pr1 4.9(4) . .
C2 C1 O1 Pr1 -173.6(3) . .
O1 C1 O2 Pr1 -5.0(4) . .
C2 C1 O2 Pr1 173.5(3) . .
C8 C3 O3 C2 -22.0(6) . .
C4 C3 O3 C2 158.1(4) . .
C1 C2 O3 C3 87.5(5) . .
O5 C9 O4 Pr1 48.4(6) . .
C10 C9 O4 Pr1 -132.3(4) . .
O4 C9 O5 Pr1 -13.5(7) . 4_565
C10 C9 O5 Pr1 167.3(3) . 4_565
C16 C11 O6 C10 -38.3(6) . .
C12 C11 O6 C10 145.0(5) . .
C9 C10 O6 C11 178.9(4) . .
O8 C17 O7 Pr1 -160.8(3) . .
C18 C17 O7 Pr1 22.5(7) . .
Pr1 C17 O7 Pr1 -160.1(5) 4_565 .
O8 C17 O7 Pr1 -0.6(3) . 4_565
C18 C17 O7 Pr1 -177.4(3) . 4_565
O7 C17 O8 Pr1 0.7(4) . 4_565
C18 C17 O8 Pr1 177.3(3) . 4_565
C24 C19 O9 C18 5.7(6) . .
C20 C19 O9 C18 -175.0(4) . .
C17 C18 O9 C19 77.8(4) . .
C17 O7 Pr1 O5 141.7(5) . 4_566
Pr1 O7 Pr1 O5 -16.6(2) 4_565 4_566
C17 O7 Pr1 O4 97.4(5) . .
Pr1 O7 Pr1 O4 -60.85(11) 4_565 .
C17 O7 Pr1 O1W -55.3(5) . .
Pr1 O7 Pr1 O1W 146.44(12) 4_565 .
C17 O7 Pr1 O1 173.4(5) . 4_565
Pr1 O7 Pr1 O1 15.22(9) 4_565 4_565
C17 O7 Pr1 O2 22.2(5) . .
Pr1 O7 Pr1 O2 -135.99(12) 4_565 .
C17 O7 Pr1 O8 -122.1(5) . 4_566
Pr1 O7 Pr1 O8 79.68(11) 4_565 4_566
C17 O7 Pr1 O1 9.4(5) . .
Pr1 O7 Pr1 O1 -148.77(9) 4_565 .
C17 O7 Pr1 O7 -79.1(5) . 4_566
Pr1 O7 Pr1 O7 122.64(12) 4_565 4_566
C17 O7 Pr1 C17 -105.3(5) . 4_566
Pr1 O7 Pr1 C17 96.52(12) 4_565 4_566
C9 O4 Pr1 O5 -159.1(4) . 4_566
C9 O4 Pr1 O7 -3.6(3) . .
C9 O4 Pr1 O1W 38.6(4) . .
C9 O4 Pr1 O1 -73.6(4) . 4_565
C9 O4 Pr1 O2 75.1(4) . .
C9 O4 Pr1 O8 -98.6(4) . 4_566
C9 O4 Pr1 O1 121.1(4) . .
C9 O4 Pr1 O7 172.4(3) . 4_566
C9 O4 Pr1 C17 -140.4(3) . 4_566
C1 O2 Pr1 O5 51.1(3) . 4_566
C1 O2 Pr1 O7 -163.7(2) . .
C1 O2 Pr1 O4 114.9(2) . .
C1 O2 Pr1 O1W -88.8(2) . .
C1 O2 Pr1 O1 158.2(2) . 4_565
C1 O2 Pr1 O8 -71.9(3) . 4_566
C1 O2 Pr1 O1 2.8(2) . .
C1 O2 Pr1 O7 -27.5(2) . 4_566
C1 O2 Pr1 C17 -44.1(3) . 4_566
C1 O1 Pr1 O5 -140.9(2) . 4_566
Pr1 O1 Pr1 O5 59.56(11) 4_566 4_566
C1 O1 Pr1 O7 13.5(2) . .
Pr1 O1 Pr1 O7 -146.03(9) 4_566 .
C1 O1 Pr1 O4 -65.4(2) . .
Pr1 O1 Pr1 O4 135.09(11) 4_566 .
C1 O1 Pr1 O1W 74.0(2) . .
Pr1 O1 Pr1 O1W -85.56(11) 4_566 .
C1 O1 Pr1 O1 -114.1(2) . 4_565
Pr1 O1 Pr1 O1 86.3(3) 4_566 4_565
C1 O1 Pr1 O2 -2.6(2) . .
Pr1 O1 Pr1 O2 -162.15(17) 4_566 .
C1 O1 Pr1 O8 140.4(2) . 4_566
Pr1 O1 Pr1 O8 -19.09(14) 4_566 4_566
C1 O1 Pr1 O7 145.1(2) . 4_566
Pr1 O1 Pr1 O7 -14.38(9) 4_566 4_566
C1 O1 Pr1 C17 142.9(2) . 4_566
Pr1 O1 Pr1 C17 -16.64(11) 4_566 4_566
